data_1520124
loop_
_publ_author_name
'Wu, Jianfeng'
'Zhao, Lang'
'Zhang, Peng'
'Zhang, Li'
'Guo, Mei'
'Tang, Jinkui'

_publ_section_title
;
 Linear 3d-4f compounds: synthesis, structure, and determination of the
 d-f magnetic interaction.
;
_journal_issue 26
_journal_name_full 'Dalton transactions (Cambridge, England : 2003)'
_journal_page_first 11935
_journal_page_last 11942
_journal_paper_doi 10.1039/c5dt01382h
_journal_volume 44
_journal_year 2015
_chemical_formula_moiety 'C76 H70 Cu2 Dy2 N4 O26'
_chemical_formula_sum 'C76 H70 Cu2 Dy2 N4 O26'
_chemical_formula_weight 1915.44
_space_group_crystal_system monoclinic
_space_group_IT_number 15
_space_group_name_Hall '-C 2yc'
_space_group_name_H-M_alt 'C 1 2/c 1'
_symmetry_space_group_name_Hall '-C 2yc'
_symmetry_space_group_name_H-M 'C 1 2/c 1'
_atom_sites_solution_hydrogens geom
_audit_creation_method SHELXL-2014/7
_audit_update_record
;
2015-05-06 deposited with the CCDC.
2015-05-29 downloaded from the CCDC.
;
_cell_angle_alpha 90
_cell_angle_beta 119.867(4)
_cell_angle_gamma 90
_cell_formula_units_Z 4
_cell_length_a 23.592(6)
_cell_length_b 16.697(4)
_cell_length_c 23.137(8)
_cell_measurement_reflns_used 5551
_cell_measurement_temperature 296(2)
_cell_measurement_theta_max 23.97
_cell_measurement_theta_min 2.44
_cell_volume 7904(4)
_computing_cell_refinement 'Bruker SMART'
_computing_data_collection 'Bruker SMART'
_computing_data_reduction 'Bruker SAINT'
_computing_molecular_graphics 'SHELXL-2014/7 (Sheldrick, 2014)'
_computing_structure_refinement 'SHELXL-2014/7 (Sheldrick, 2014)'
_computing_structure_solution 'Bruker SHELXTL'
_diffrn_ambient_temperature 296(2)
_diffrn_measured_fraction_theta_full 0.992
_diffrn_measured_fraction_theta_max 0.992
_diffrn_measurement_device_type 'CCD area detector'
_diffrn_measurement_method 'phi and omega scans'
_diffrn_radiation_type MoK\a
_diffrn_radiation_wavelength 0.71073
_diffrn_reflns_av_R_equivalents 0.0565
_diffrn_reflns_av_unetI/netI 0.0624
_diffrn_reflns_laue_measured_fraction_full 0.992
_diffrn_reflns_laue_measured_fraction_max 0.992
_diffrn_reflns_limit_h_max 27
_diffrn_reflns_limit_h_min -28
_diffrn_reflns_limit_k_max 19
_diffrn_reflns_limit_k_min -19
_diffrn_reflns_limit_l_max 24
_diffrn_reflns_limit_l_min -27
_diffrn_reflns_number 21852
_diffrn_reflns_point_group_measured_fraction_full 0.992
_diffrn_reflns_point_group_measured_fraction_max 0.992
_diffrn_reflns_theta_full 25.045
_diffrn_reflns_theta_max 25.045
_diffrn_reflns_theta_min 1.574
_exptl_absorpt_coefficient_mu 2.482
_exptl_absorpt_correction_T_max 0.594
_exptl_absorpt_correction_T_min 0.571
_exptl_absorpt_correction_type multi-scan
_exptl_crystal_colour blue
_exptl_crystal_density_diffrn 1.616
_exptl_crystal_description block
_exptl_crystal_F_000 3840
_exptl_crystal_size_max 0.23
_exptl_crystal_size_mid 0.22
_exptl_crystal_size_min 0.21
_refine_diff_density_max 2.292
_refine_diff_density_min -2.569
_refine_diff_density_rms 0.169
_refine_ls_extinction_method none
_refine_ls_goodness_of_fit_ref 1.031
_refine_ls_hydrogen_treatment constr
_refine_ls_matrix_type full
_refine_ls_number_parameters 443
_refine_ls_number_reflns 6930
_refine_ls_number_restraints 304
_refine_ls_restrained_S_all 1.073
_refine_ls_R_factor_all 0.1279
_refine_ls_R_factor_gt 0.0777
_refine_ls_shift/su_max 0.001
_refine_ls_shift/su_mean 0.000
_refine_ls_structure_factor_coef Fsqd
_refine_ls_weighting_details 'w=1/[\s^2^(Fo^2^)+(0.1280P)^2^+112.7976P] where P=(Fo^2^+2Fc^2^)/3'
_refine_ls_weighting_scheme calc
_refine_ls_wR_factor_gt 0.2114
_refine_ls_wR_factor_ref 0.2580
_reflns_Friedel_coverage 0.000
_reflns_number_gt 4240
_reflns_number_total 6930
_reflns_threshold_expression 'I > 2\s(I)'
_cod_data_source_file c5dt01382h2.cif
_cod_data_source_block Dy2Cu2
_cod_depositor_comments 'Adding full bibliography for 1520123--1520137.cif.'
_cod_database_code 1520124
_audit_block_doi 10.5517/cc14ht6n
_shelx_shelxl_version_number 2014/7
_shelx_space_group_comment
;
The symmetry employed for this shelxl refinement is uniquely defined
by the following loop, which should always be used as a source of
symmetry information in preference to the above space-group names.
They are only intended as comments.
;

loop_
_space_group_symop_operation_xyz
'x, y, z'
'-x, y, -z+1/2'
'x+1/2, y+1/2, z'
'-x+1/2, y+1/2, -z+1/2'
'-x, -y, -z'
'x, -y, z-1/2'
'-x+1/2, -y+1/2, -z'
'x+1/2, -y+1/2, z-1/2'

loop_
_atom_site_label
_atom_site_type_symbol
_atom_site_fract_x
_atom_site_fract_y
_atom_site_fract_z
_atom_site_U_iso_or_equiv
_atom_site_adp_type
_atom_site_occupancy
_atom_site_site_symmetry_order
_atom_site_calc_flag
_atom_site_refinement_flags_posn
_atom_site_refinement_flags_adp
C1 C 0.2834(4) 0.4757(9) 0.7119(5) 0.117(4) Uani 1 1 d . U
H1A H 0.2900 0.4190 0.7184 0.176 Uiso 1 1 calc R U
H1B H 0.3236 0.5030 0.7406 0.176 Uiso 1 1 calc R U
H1C H 0.2694 0.4886 0.6663 0.176 Uiso 1 1 calc R U
C2 C 0.1733(2) 0.4692(3) 0.6907(2) 0.081(3) Uani 1 1 d G U
C3 C 0.1552(3) 0.4177(4) 0.6371(3) 0.123(4) Uani 1 1 d G U
H3 H 0.1851 0.4045 0.6235 0.147 Uiso 1 1 calc R U
C4 C 0.0924(3) 0.3861(5) 0.6037(4) 0.152(4) Uani 1 1 d G U
H4 H 0.0803 0.3517 0.5678 0.182 Uiso 1 1 calc R U
C5 C 0.0477(3) 0.4058(5) 0.6239(4) 0.116(4) Uani 1 1 d G U
H5 H 0.0057 0.3846 0.6016 0.140 Uiso 1 1 calc R U
C6 C 0.0658(2) 0.4572(4) 0.6776(3) 0.076(3) Uani 1 1 d G U
C7 C 0.1286(3) 0.4889(3) 0.7110(3) 0.061(2) Uani 1 1 d G U
C8 C 0.0198(4) 0.4696(5) 0.6997(4) 0.067(2) Uani 1 1 d . U
H8 H -0.0161 0.4356 0.6831 0.080 Uiso 1 1 calc R U
C9 C 0.0571(4) 0.7603(5) 0.8087(4) 0.070(2) Uani 1 1 d . U
H9 H 0.0270 0.7987 0.8052 0.084 Uiso 1 1 calc R U
C10 C 0.1261(2) 0.7781(3) 0.85521(19) 0.074(3) Uani 1 1 d G U
C11 C 0.1390(3) 0.8453(3) 0.8954(3) 0.108(4) Uani 1 1 d G U
H11 H 0.1047 0.8761 0.8922 0.130 Uiso 1 1 calc R U
C12 C 0.2033(3) 0.8663(4) 0.9405(3) 0.111(4) Uani 1 1 d G U
H12 H 0.2119 0.9112 0.9674 0.133 Uiso 1 1 calc R U
C13 C 0.2545(2) 0.8202(4) 0.9454(3) 0.106(3) Uani 1 1 d G U
H13 H 0.2975 0.8342 0.9755 0.128 Uiso 1 1 calc DR U
C14 C 0.2415(2) 0.7530(4) 0.9052(3) 0.081(3) Uani 1 1 d G U
C15 C 0.1773(2) 0.7320(3) 0.8601(2) 0.069(2) Uani 1 1 d G U
C16 C 0.3536(5) 0.7255(6) 0.9538(6) 0.137(5) Uani 1 1 d . U
H16A H 0.3607 0.7796 0.9449 0.206 Uiso 1 1 calc R U
H16B H 0.3829 0.6904 0.9485 0.206 Uiso 1 1 calc R U
H16C H 0.3615 0.7217 0.9987 0.206 Uiso 1 1 calc DR U
C17 C 0.1693(3) 0.5227(5) 0.9151(4) 0.058(2) Uani 1 1 d . U
C18 C 0.1772(4) 0.4692(5) 0.9709(4) 0.067(2) Uani 1 1 d . U
C19 C 0.1300(5) 0.4666(7) 0.9888(5) 0.097(3) Uani 1 1 d . U
H19 H 0.0931 0.4986 0.9661 0.116 Uiso 1 1 calc R U
C20 C 0.1356(7) 0.4176(8) 1.0396(7) 0.130(4) Uani 1 1 d . U
H20 H 0.1036 0.4165 1.0517 0.156 Uiso 1 1 calc R U
C21 C 0.1919(6) 0.3695(8) 1.0721(6) 0.124(4) Uani 1 1 d . U
H21 H 0.1966 0.3351 1.1058 0.148 Uiso 1 1 calc R U
C22 C 0.2396(5) 0.3721(7) 1.0553(5) 0.103(4) Uani 1 1 d . U
H22 H 0.2769 0.3406 1.0776 0.124 Uiso 1 1 calc R U
C23 C 0.2311(4) 0.4236(5) 1.0036(4) 0.068(2) Uani 1 1 d . U
H23 H 0.2633 0.4261 0.9916 0.082 Uiso 1 1 calc R U
C24 C 0.3475(5) 0.4768(8) 0.9248(5) 0.097(3) Uani 1 1 d . U
C25 C 0.3939(3) 0.4158(5) 0.9757(3) 0.091(3) Uani 1 1 d G U
C26 C 0.3800(4) 0.3345(5) 0.9731(4) 0.139(4) Uani 1 1 d G U
H26 H 0.3407 0.3146 0.9389 0.167 Uiso 1 1 calc R U
C27 C 0.4247(5) 0.2831(5) 1.0217(5) 0.174(5) Uani 1 1 d G U
H27 H 0.4153 0.2288 1.0200 0.208 Uiso 1 1 calc R U
C28 C 0.4833(5) 0.3129(7) 1.0728(4) 0.150(5) Uani 1 1 d G U
H28 H 0.5132 0.2785 1.1053 0.180 Uiso 1 1 calc R U
C29 C 0.4973(3) 0.3941(7) 1.0754(3) 0.139(5) Uani 1 1 d G U
H29 H 0.5365 0.4141 1.1096 0.167 Uiso 1 1 calc R U
C30 C 0.4526(3) 0.4456(5) 1.0268(3) 0.142(4) Uani 1 1 d G U
H30 H 0.4619 0.4999 1.0286 0.171 Uiso 1 1 calc R U
C31 C 0.3055(5) 0.6729(6) 0.7724(4) 0.085(3) Uani 1 1 d . U
C32 C 0.3327(2) 0.7188(3) 0.7355(2) 0.081(3) Uani 1 1 d G U
C33 C 0.3025(3) 0.7884(4) 0.7009(3) 0.093(3) Uani 1 1 d G U
H33 H 0.2667 0.8089 0.7025 0.112 Uiso 1 1 calc R U
C34 C 0.3259(4) 0.8274(4) 0.6639(4) 0.114(4) Uani 1 1 d G U
H34 H 0.3058 0.8740 0.6408 0.137 Uiso 1 1 calc R U
C35 C 0.3795(4) 0.7968(5) 0.6616(4) 0.117(4) Uani 1 1 d G U
H35 H 0.3952 0.8229 0.6368 0.141 Uiso 1 1 calc R U
C36 C 0.4097(3) 0.7271(5) 0.6962(4) 0.117(4) Uani 1 1 d G U
H36 H 0.4456 0.7066 0.6946 0.141 Uiso 1 1 calc R U
C37 C 0.3863(3) 0.6881(4) 0.7332(3) 0.110(4) Uani 1 1 d G U
H37 H 0.4065 0.6416 0.7563 0.132 Uiso 1 1 calc R U
C38 C 0.9485(7) 0.3362(11) 0.3487(6) 0.164(6) Uani 1 1 d D U
H38A H 0.9232 0.2915 0.3493 0.246 Uiso 1 1 calc R U
H38B H 0.9592 0.3286 0.3141 0.246 Uiso 1 1 calc R U
H38C H 0.9237 0.3846 0.3405 0.246 Uiso 1 1 calc R U
Cu1 Cu 0.09181(4) 0.60495(6) 0.78098(4) 0.0550(3) Uani 1 1 d . .
Dy1 Dy 0.25410(2) 0.58123(3) 0.83693(2) 0.07504(15) Uani 1 1 d . .
N1 N 0.0334(3) 0.6966(4) 0.7717(3) 0.0533(17) Uani 1 1 d . .
N2 N 0.0246(2) 0.5237(4) 0.7405(3) 0.0505(16) Uani 1 1 d . .
O1 O 0.2879(3) 0.7029(4) 0.9085(3) 0.094(2) Uani 1 1 d . U
O2 O 0.1688(2) 0.6699(4) 0.8214(2) 0.0675(16) Uani 1 1 d . U
O3 O 0.2339(2) 0.5007(4) 0.7277(3) 0.0793(18) Uani 1 1 d . U
O4 O 0.1491(2) 0.5372(3) 0.7620(2) 0.0594(14) Uani 1 1 d . U
O5 O 0.2486(3) 0.6858(4) 0.7604(3) 0.088(2) Uani 1 1 d D U
O6 O 0.3399(3) 0.6194(5) 0.8145(3) 0.094(2) Uani 1 1 d . U
O7 O 0.3503(3) 0.5470(5) 0.9375(3) 0.102(2) Uani 1 1 d . U
O8 O 0.3045(3) 0.4490(5) 0.8674(3) 0.098(2) Uani 1 1 d . U
O9 O 0.2183(2) 0.5313(4) 0.9078(2) 0.0715(17) Uani 1 1 d . U
O10 O 0.1161(2) 0.5561(4) 0.8806(2) 0.0683(16) Uani 1 1 d . U
O11 O 1.0095(7) 0.3420(10) 0.4139(5) 0.245(7) Uani 1 1 d D U
H11A H 1.0408 0.3467 0.4079 0.368 Uiso 1 1 calc DR U
O12 O 0.1416(6) 0.7916(8) 0.6832(6) 0.228(6) Uani 1 1 d D U

loop_
_atom_site_aniso_label
_atom_site_aniso_U_11
_atom_site_aniso_U_22
_atom_site_aniso_U_33
_atom_site_aniso_U_23
_atom_site_aniso_U_13
_atom_site_aniso_U_12
C1 0.080(4) 0.166(10) 0.137(6) 0.004(7) 0.078(3) 0.007(6)
C2 0.072(4) 0.103(5) 0.077(4) -0.019(4) 0.043(3) -0.003(4)
C3 0.109(5) 0.144(7) 0.130(5) -0.040(5) 0.070(4) 0.002(5)
C4 0.138(6) 0.174(7) 0.153(6) -0.055(6) 0.080(4) 0.010(6)
C5 0.098(5) 0.128(6) 0.121(5) -0.055(5) 0.053(4) 0.000(5)
C6 0.060(4) 0.078(5) 0.088(4) -0.025(4) 0.036(3) -0.002(4)
C7 0.053(3) 0.075(4) 0.056(3) -0.004(3) 0.028(2) 0.002(3)
C8 0.048(3) 0.065(4) 0.080(4) -0.018(4) 0.027(3) 0.003(3)
C9 0.086(4) 0.068(4) 0.063(3) 0.000(3) 0.044(3) -0.003(4)
C10 0.098(4) 0.065(4) 0.051(3) -0.015(3) 0.031(3) -0.032(4)
C11 0.123(5) 0.103(6) 0.097(5) -0.013(5) 0.055(4) -0.018(5)
C12 0.133(6) 0.094(6) 0.088(5) -0.019(5) 0.042(4) -0.044(5)
C13 0.113(5) 0.110(6) 0.085(5) 0.008(4) 0.041(3) -0.041(4)
C14 0.095(4) 0.075(4) 0.053(4) -0.002(4) 0.023(3) -0.043(4)
C15 0.080(4) 0.074(4) 0.052(3) -0.002(3) 0.033(3) -0.023(3)
C16 0.083(6) 0.126(7) 0.123(8) 0.033(7) -0.009(5) -0.056(5)
C17 0.049(3) 0.071(4) 0.054(3) 0.001(3) 0.025(2) -0.009(3)
C18 0.066(4) 0.075(5) 0.061(3) 0.006(4) 0.032(2) -0.003(3)
C19 0.091(4) 0.118(6) 0.092(4) 0.030(4) 0.054(3) 0.009(4)
C20 0.128(6) 0.150(7) 0.132(6) 0.037(5) 0.079(4) -0.003(5)
C21 0.124(6) 0.123(6) 0.125(6) 0.034(5) 0.063(4) -0.002(5)
C22 0.098(5) 0.098(6) 0.103(5) 0.020(5) 0.041(4) 0.001(5)
C23 0.059(4) 0.071(4) 0.064(4) 0.008(4) 0.023(3) 0.002(3)
C24 0.075(4) 0.133(6) 0.090(5) 0.014(5) 0.046(3) 0.002(4)
C25 0.070(4) 0.130(6) 0.082(4) 0.010(4) 0.045(3) 0.003(4)
C26 0.139(6) 0.149(7) 0.119(6) 0.004(6) 0.057(4) 0.032(6)
C27 0.174(7) 0.172(8) 0.162(7) -0.007(6) 0.074(5) 0.026(6)
C28 0.142(6) 0.164(7) 0.144(6) -0.015(6) 0.072(4) 0.028(6)
C29 0.124(6) 0.165(7) 0.127(6) 0.016(6) 0.061(4) 0.007(6)
C30 0.128(6) 0.162(7) 0.138(6) 0.025(6) 0.067(4) -0.007(6)
C31 0.083(4) 0.097(5) 0.072(4) 0.009(4) 0.037(3) -0.024(4)
C32 0.074(4) 0.103(5) 0.067(4) -0.005(4) 0.036(3) -0.026(4)
C33 0.105(5) 0.090(5) 0.094(5) -0.002(4) 0.057(3) -0.021(4)
C34 0.129(5) 0.107(6) 0.112(5) 0.009(5) 0.064(4) -0.027(5)
C35 0.115(5) 0.128(6) 0.117(5) 0.012(5) 0.063(3) -0.039(5)
C36 0.094(5) 0.146(7) 0.124(5) 0.013(5) 0.063(3) -0.020(5)
C37 0.090(5) 0.133(6) 0.107(5) 0.022(5) 0.049(3) -0.009(5)
C38 0.190(10) 0.189(12) 0.125(8) 0.000(8) 0.087(6) 0.028(9)
Cu1 0.0436(4) 0.0651(6) 0.0519(4) -0.0100(4) 0.0203(3) -0.0113(4)
Dy1 0.03927(16) 0.1275(4) 0.04787(18) 0.0175(2) 0.01380(12) -0.01575(19)
N1 0.067(3) 0.050(3) 0.041(3) -0.011(3) 0.025(2) -0.015(3)
N2 0.041(2) 0.054(3) 0.059(3) -0.001(3) 0.0258(18) -0.001(2)
O1 0.070(3) 0.125(4) 0.070(3) 0.008(3) 0.021(2) -0.041(3)
O2 0.063(3) 0.079(3) 0.052(2) -0.007(2) 0.0221(18) -0.023(2)
O3 0.056(2) 0.114(4) 0.076(3) -0.005(3) 0.0388(17) -0.001(3)
O4 0.049(2) 0.078(3) 0.050(2) -0.010(2) 0.0235(15) -0.006(2)
O5 0.079(3) 0.116(4) 0.074(3) 0.016(3) 0.041(2) -0.017(3)
O6 0.065(3) 0.135(5) 0.078(3) 0.031(3) 0.032(2) -0.014(3)
O7 0.065(3) 0.146(5) 0.076(3) 0.031(4) 0.020(2) -0.018(3)
O8 0.074(3) 0.145(5) 0.074(3) 0.011(4) 0.037(2) 0.009(3)
O9 0.062(2) 0.099(4) 0.051(2) 0.008(3) 0.0265(17) -0.009(3)
O10 0.060(2) 0.090(4) 0.053(2) 0.012(3) 0.0277(17) -0.001(3)
O11 0.334(11) 0.245(11) 0.163(8) 0.007(9) 0.128(7) 0.011(10)
O12 0.244(9) 0.267(11) 0.195(8) 0.071(8) 0.126(6) 0.019(9)

loop_
_atom_type_symbol
_atom_type_description
_atom_type_scat_dispersion_real
_atom_type_scat_dispersion_imag
_atom_type_scat_source
C C 0.0033 0.0016 'International Tables Vol C Tables 4.2.6.8 and 6.1.1.4'
H H 0.0000 0.0000 'International Tables Vol C Tables 4.2.6.8 and 6.1.1.4'
N N 0.0061 0.0033 'International Tables Vol C Tables 4.2.6.8 and 6.1.1.4'
O O 0.0106 0.0060 'International Tables Vol C Tables 4.2.6.8 and 6.1.1.4'
Cu Cu 0.3201 1.2651 'International Tables Vol C Tables 4.2.6.8 and 6.1.1.4'
Dy Dy -0.1892 4.4098 'International Tables Vol C Tables 4.2.6.8 and 6.1.1.4'

loop_
_geom_angle_atom_site_label_1
_geom_angle_atom_site_label_2
_geom_angle_atom_site_label_3
_geom_angle
_geom_angle_site_symmetry_1
_geom_angle_site_symmetry_3
O3 C2 C3 124.3(4) . .
O3 C2 C7 115.7(4) . .
C3 C2 C7 120.0 . .
C4 C3 C2 120.0 . .
C3 C4 C5 120.0 . .
C4 C5 C6 120.0 . .
C7 C6 C5 120.0 . .
C7 C6 C8 122.5(5) . .
C5 C6 C8 117.3(5) . .
O4 C7 C6 123.3(4) . .
O4 C7 C2 116.7(4) . .
C6 C7 C2 120.0 . .
N2 C8 C6 124.6(7) . .
N1 C9 C10 127.2(8) . .
C11 C10 C15 120.0 . .
C11 C10 C9 116.7(5) . .
C15 C10 C9 123.3(5) . .
C10 C11 C12 120.0 . .
C13 C12 C11 120.0 . .
C12 C13 C14 120.0 . .
O1 C14 C15 115.9(5) . .
O1 C14 C13 124.0(5) . .
C15 C14 C13 120.0 . .
O2 C15 C14 116.7(4) . .
O2 C15 C10 123.2(4) . .
C14 C15 C10 120.0 . .
O10 C17 O9 124.7(8) . .
O10 C17 C18 118.4(7) . .
O9 C17 C18 117.0(7) . .
C23 C18 C19 119.8(9) . .
C23 C18 C17 119.8(8) . .
C19 C18 C17 120.5(8) . .
C18 C19 C20 121.8(11) . .
C19 C20 C21 117.3(14) . .
C22 C21 C20 121.5(13) . .
C21 C22 C23 118.4(11) . .
C18 C23 C22 121.2(10) . .
O7 C24 O8 121.4(10) . .
O7 C24 C25 122.0(8) . .
O8 C24 C25 116.6(10) . .
O7 C24 Dy1 59.2(5) . .
O8 C24 Dy1 62.5(6) . .
C25 C24 Dy1 173.8(7) . .
C26 C25 C30 120.0 . .
C26 C25 C24 123.6(6) . .
C30 C25 C24 116.4(6) . .
C25 C26 C27 120.0 . .
C28 C27 C26 120.0 . .
C29 C28 C27 120.0 . .
C28 C29 C30 120.0 . .
C29 C30 C25 120.0 . .
O5 C31 O6 119.9(9) . .
O5 C31 C32 120.0(8) . .
O6 C31 C32 120.1(9) . .
O5 C31 Dy1 60.7(5) . .
O6 C31 Dy1 59.2(5) . .
C32 C31 Dy1 177.2(7) . .
C33 C32 C37 120.0 . .
C33 C32 C31 120.7(5) . .
C37 C32 C31 119.2(5) . .
C34 C33 C32 120.0 . .
C33 C34 C35 120.0 . .
C36 C35 C34 120.0 . .
C37 C36 C35 120.0 . .
C36 C37 C32 120.0 . .
O2 Cu1 N2 169.4(3) . .
O2 Cu1 O4 81.1(2) . .
N2 Cu1 O4 88.7(2) . .
O2 Cu1 N1 93.1(2) . .
N2 Cu1 N1 97.4(2) . .
O4 Cu1 N1 158.1(2) . .
O2 Cu1 O10 90.5(2) . .
N2 Cu1 O10 88.3(2) . .
O4 Cu1 O10 99.7(2) . .
N1 Cu1 O10 101.5(2) . .
O2 Cu1 Dy1 42.66(18) . .
N2 Cu1 Dy1 126.72(17) . .
O4 Cu1 Dy1 41.51(13) . .
N1 Cu1 Dy1 135.74(17) . .
O10 Cu1 Dy1 84.43(14) . .
O4 Dy1 O9 77.73(18) . .
O4 Dy1 O7 143.0(2) . .
O9 Dy1 O7 74.4(2) . .
O4 Dy1 O2 64.97(18) . .
O9 Dy1 O2 75.7(2) . .
O7 Dy1 O2 128.5(2) . .
O4 Dy1 O6 128.3(2) . .
O9 Dy1 O6 151.54(18) . .
O7 Dy1 O6 77.2(2) . .
O2 Dy1 O6 122.8(2) . .
O4 Dy1 O8 96.6(2) . .
O9 Dy1 O8 76.6(2) . .
O7 Dy1 O8 53.7(3) . .
O2 Dy1 O8 149.5(2) . .
O6 Dy1 O8 87.8(3) . .
O4 Dy1 O5 91.91(19) . .
O9 Dy1 O5 148.8(2) . .
O7 Dy1 O5 124.2(2) . .
O2 Dy1 O5 73.2(2) . .
O6 Dy1 O5 53.3(2) . .
O8 Dy1 O5 134.3(2) . .
O4 Dy1 O1 128.6(2) . .
O9 Dy1 O1 86.1(2) . .
O7 Dy1 O1 73.2(3) . .
O2 Dy1 O1 63.83(19) . .
O6 Dy1 O1 84.4(3) . .
O8 Dy1 O1 126.7(2) . .
O5 Dy1 O1 77.5(2) . .
O4 Dy1 O3 61.08(18) . .
O9 Dy1 O3 121.6(2) . .
O7 Dy1 O3 115.9(2) . .
O2 Dy1 O3 115.43(17) . .
O6 Dy1 O3 72.8(2) . .
O8 Dy1 O3 69.6(2) . .
O5 Dy1 O3 75.8(2) . .
O1 Dy1 O3 151.9(2) . .
O4 Dy1 C24 121.0(3) . .
O9 Dy1 C24 72.1(3) . .
O7 Dy1 C24 25.8(3) . .
O2 Dy1 C24 144.4(3) . .
O6 Dy1 C24 82.9(3) . .
O8 Dy1 C24 28.0(3) . .
O5 Dy1 C24 136.2(3) . .
O1 Dy1 C24 98.8(3) . .
O3 Dy1 C24 94.5(3) . .
O4 Dy1 C31 111.0(2) . .
O9 Dy1 C31 166.2(3) . .
O7 Dy1 C31 101.4(3) . .
O2 Dy1 C31 97.9(3) . .
O6 Dy1 C31 26.9(2) . .
O8 Dy1 C31 111.8(3) . .
O5 Dy1 C31 26.4(2) . .
O1 Dy1 C31 80.1(3) . .
O3 Dy1 C31 72.1(3) . .
C24 Dy1 C31 109.9(3) . .
O4 Dy1 Cu1 34.23(14) . .
O9 Dy1 Cu1 64.98(13) . .
O7 Dy1 Cu1 138.4(2) . .
O2 Dy1 Cu1 33.03(13) . .
O6 Dy1 Cu1 142.56(15) . .
O8 Dy1 Cu1 120.66(17) . .
O5 Dy1 Cu1 89.88(14) . .
O1 Dy1 Cu1 94.90(15) . .
O3 Dy1 Cu1 93.54(11) . .
C24 Dy1 Cu1 133.7(2) . .
C31 Dy1 Cu1 116.0(2) . .
C9 N1 N1 116.0(6) . 2_556
C9 N1 Cu1 120.4(5) . .
N1 N1 Cu1 123.6(3) 2_556 .
C8 N2 N2 116.3(5) . 2_556
C8 N2 Cu1 127.3(6) . .
N2 N2 Cu1 116.5(4) 2_556 .
C14 O1 C16 115.6(8) . .
C14 O1 Dy1 119.1(4) . .
C16 O1 Dy1 125.3(7) . .
C15 O2 Cu1 124.4(5) . .
C15 O2 Dy1 123.8(4) . .
Cu1 O2 Dy1 104.3(3) . .
C2 O3 C1 117.3(7) . .
C2 O3 Dy1 115.2(4) . .
C1 O3 Dy1 126.5(5) . .
C7 O4 Cu1 124.6(4) . .
C7 O4 Dy1 130.2(4) . .
Cu1 O4 Dy1 104.3(2) . .
C31 O5 Dy1 93.0(6) . .
C31 O6 Dy1 93.8(6) . .
C24 O7 Dy1 94.9(6) . .
C24 O8 Dy1 89.6(7) . .
C17 O9 Dy1 144.3(5) . .
C17 O10 Cu1 119.2(6) . .

loop_
_geom_bond_atom_site_label_1
_geom_bond_atom_site_label_2
_geom_bond_distance
_geom_bond_site_symmetry_2
C1 O3 1.447(12) .
C2 O3 1.355(7) .
C2 C3 1.3900 .
C2 C7 1.3900 .
C3 C4 1.3900 .
C4 C5 1.3900 .
C5 C6 1.3900 .
C6 C7 1.3900 .
C6 C8 1.426(10) .
C7 O4 1.307(7) .
C8 N2 1.271(10) .
C9 N1 1.304(10) .
C9 C10 1.467(9) .
C10 C11 1.3900 .
C10 C15 1.3900 .
C11 C12 1.3900 .
C12 C13 1.3900 .
C13 C14 1.3900 .
C14 O1 1.349(9) .
C14 C15 1.3900 .
C15 O2 1.318(7) .
C16 O1 1.422(11) .
C17 O10 1.234(9) .
C17 O9 1.256(10) .
C17 C18 1.503(12) .
C18 C23 1.347(11) .
C18 C19 1.367(14) .
C19 C20 1.383(17) .
C20 C21 1.406(18) .
C21 C22 1.361(19) .
C22 C23 1.405(15) .
C24 O7 1.203(14) .
C24 O8 1.290(12) .
C24 C25 1.529(12) .
C24 Dy1 2.751(11) .
C25 C26 1.3900 .
C25 C30 1.3900 .
C26 C27 1.3900 .
C27 C28 1.3900 .
C28 C29 1.3900 .
C29 C30 1.3900 .
C31 O5 1.246(12) .
C31 O6 1.272(11) .
C31 C32 1.508(12) .
C31 Dy1 2.800(10) .
C32 C33 1.3900 .
C32 C37 1.3900 .
C33 C34 1.3900 .
C34 C35 1.3900 .
C35 C36 1.3900 .
C36 C37 1.3900 .
C38 O11 1.480(13) .
Cu1 O2 1.912(5) .
Cu1 N2 1.937(6) .
Cu1 O4 1.973(6) .
Cu1 N1 1.998(6) .
Cu1 O10 2.235(5) .
Cu1 Dy1 3.3995(13) .
Dy1 O4 2.325(4) .
Dy1 O9 2.342(6) .
Dy1 O7 2.373(6) .
Dy1 O2 2.378(6) .
Dy1 O6 2.411(7) .
Dy1 O8 2.440(8) .
Dy1 O5 2.445(6) .
Dy1 O1 2.489(7) .
Dy1 O3 2.688(6) .
N1 N1 1.383(11) 2_556
N2 N2 1.431(12) 2_556
